data_7721118
loop_
_publ_author_name
'Zingales, Esteban'
'Huertos, Miguel Angel'
'Sanchez-Cano, Carlos'

_publ_section_title
;
 Tuning the Tetraarylcyclopentadienones from iron tricarbonyl complexes:
 effects in Transfer Hydrogenation and solubility
;
_journal_name_full 'Dalton Transactions'
_journal_paper_doi 10.1039/D6DT00706F
_journal_year 2026
_chemical_formula_moiety 'C32 H20 Fe O6, C4 H8 O2'
_chemical_formula_sum 'C36 H28 Fe O8'
_chemical_formula_weight 644.43
_space_group_crystal_system orthorhombic
_space_group_IT_number 61
_space_group_name_Hall '-P 2ac 2ab'
_space_group_name_H-M_alt 'P b c a'
_atom_sites_solution_hydrogens geom
_audit_creation_date 2026-03-06
_audit_creation_method
;
Olex2 1.3
(compiled Nov 21 2019 18:26:39 for OlexSys, GUI svn.r6003)
;
_audit_update_record
;
2026-03-10 deposited with the CCDC.	2026-06-11 downloaded from the CCDC.
;
_cell_angle_alpha 90
_cell_angle_beta 90
_cell_angle_gamma 90
_cell_formula_units_Z 8
_cell_length_a 14.3855(2)
_cell_length_b 20.5090(4)
_cell_length_c 21.9273(4)
_cell_measurement_reflns_used 33225
_cell_measurement_temperature 169.99(10)
_cell_measurement_theta_max 29.6600
_cell_measurement_theta_min 2.3360
_cell_volume 6469.26(19)
_computing_cell_refinement 'CrysAlisPro 1.171.43.90 (Rigaku OD, 2023)'
_computing_data_collection 'CrysAlisPro system (CCD 42.33a 64-bit (release 26-10-2021))'
_computing_data_reduction 'CrysAlisPro 1.171.43.90 (Rigaku OD, 2023)'
_computing_molecular_graphics 'Olex2 1.3 (Dolomanov et al., 2009)'
_computing_publication_material 'Olex2 1.3 (Dolomanov et al., 2009)'
_computing_structure_refinement 'SHELXL 2018/3 (Sheldrick, 2015)'
_computing_structure_solution 'SHELXT  (Sheldrick, 2015)'
_diffrn_ambient_temperature 170.15
_diffrn_detector_area_resol_mean 10.0000
_diffrn_detector_type HyPix
_diffrn_measured_fraction_theta_full 1.000
_diffrn_measured_fraction_theta_max 0.901
_diffrn_measurement_details
;
List of Runs (angles in degrees, time in seconds):

  # Type    Start    End  Width  t~exp~   \w     \q     \k     \f   Frames
#--------------------------------------------------------------------------
  1  \w    -65.00  35.00   0.50   60.00    --   15.42   8.00-111.00  200
  2  \w    -16.00  19.00   0.50   60.00    --  -14.80 -99.00-180.00   70
  3  \w     40.00 103.00   0.50   60.00    --   15.42-178.00  60.00  126
  4  \w     78.00 103.00   0.50   60.00    --   15.42   8.00-111.00   50
  5  \w    -19.00   8.00   0.50   60.00    --  -14.80 -99.00  60.00   54
  6  \w      2.00  34.00   0.50   60.00    --  -14.80 -99.00 120.00   64
  7  \w    -12.00  90.00   0.50   60.00    --   15.42  38.00 -90.00  204
  8  \w     15.00  41.00   0.50   60.00    --   15.42 -99.00 -60.00   52
  9  \w    -13.00  75.00   0.50   60.00    --   15.42  57.00-180.00  176
 10  \w    -13.00  69.00   0.50   60.00    --   15.42 -19.00 -30.00  164
;
_diffrn_measurement_device 'four-circle diffractometer'
_diffrn_measurement_device_type 'SuperNova, Dual, Cu at home/near, HyPix'
_diffrn_measurement_method '\w scans'
_diffrn_radiation_type MoK\a
_diffrn_radiation_wavelength 0.71073
_diffrn_reflns_av_R_equivalents 0.0483
_diffrn_reflns_av_unetI/netI 0.0316
_diffrn_reflns_Laue_measured_fraction_full 1.000
_diffrn_reflns_Laue_measured_fraction_max 0.901
_diffrn_reflns_limit_h_max 19
_diffrn_reflns_limit_h_min -18
_diffrn_reflns_limit_k_max 18
_diffrn_reflns_limit_k_min -27
_diffrn_reflns_limit_l_max 28
_diffrn_reflns_limit_l_min -30
_diffrn_reflns_number 78391
_diffrn_reflns_point_group_measured_fraction_full 1.000
_diffrn_reflns_point_group_measured_fraction_max 0.901
_diffrn_reflns_theta_full 25.242
_diffrn_reflns_theta_max 30.025
_diffrn_reflns_theta_min 1.857
_exptl_absorpt_coefficient_mu 0.517
_exptl_absorpt_correction_T_max 0.977
_exptl_absorpt_correction_T_min 0.895
_exptl_absorpt_correction_type analytical
_exptl_absorpt_process_details
;
CrysAlisPro 1.171.43.90 (Rigaku Oxford Diffraction, 2023)
Analytical numeric absorption correction using a multifaceted crystal
model based on expressions derived by R.C. Clark & J.S. Reid.
(Clark, R. C. & Reid, J. S. (1995). Acta Cryst. A51, 887-897)
Empirical absorption correction using spherical harmonics,
implemented in SCALE3 ABSPACK scaling algorithm.
;
_exptl_crystal_density_diffrn 1.323
_exptl_crystal_description prismatic
_exptl_crystal_F_000 2672
_exptl_crystal_size_max 0.356
_exptl_crystal_size_mid 0.107
_exptl_crystal_size_min 0.048
_refine_diff_density_max 0.519
_refine_diff_density_min -0.413
_refine_diff_density_rms 0.066
_refine_ls_extinction_method none
_refine_ls_goodness_of_fit_ref 0.909
_refine_ls_hydrogen_treatment constr
_refine_ls_matrix_type full
_refine_ls_number_parameters 419
_refine_ls_number_reflns 8521
_refine_ls_number_restraints 4
_refine_ls_restrained_S_all 0.911
_refine_ls_R_factor_all 0.0827
_refine_ls_R_factor_gt 0.0499
_refine_ls_shift/su_max 0.098
_refine_ls_shift/su_mean 0.003
_refine_ls_structure_factor_coef Fsqd
_refine_ls_weighting_details 'w=1/[\s^2^(Fo^2^)+(0.0972P)^2^+5.4001P] where P=(Fo^2^+2Fc^2^)/3'
_refine_ls_weighting_scheme calc
_refine_ls_wR_factor_gt 0.1351
_refine_ls_wR_factor_ref 0.1637
_reflns_Friedel_coverage 0.000
_reflns_number_gt 5749
_reflns_number_total 8521
_reflns_threshold_expression 'I > 2\s(I)'
_cod_data_source_file d6dt00706f2.cif
_cod_data_source_block 9
_cod_database_code 7721118
_shelx_shelxl_version_number 2018/3
_shelx_space_group_comment
;
The symmetry employed for this shelxl refinement is uniquely defined
by the following loop, which should always be used as a source of
symmetry information in preference to the above space-group names.
They are only intended as comments.
;
_olex2_refinement_description
;
1. Fixed Uiso
 At 1.2 times of:
  All C(H) groups, All C(H,H) groups
 At 1.5 times of:
  All C(H,H,H) groups, All C(H,H,H,H,H,H) groups, All O(H) groups
2. Restrained distances
 C1-C017
 1.53 with sigma of 0.01
 O014-C2 = O014-C1
 1.45 with sigma of 0.005
 C2-C017
 1.53 with sigma of 0.01
3. Others
 Fixed Sof: H01D(0.5) H01E(0.5) H01F(0.5) H01A(0.5) H01B(0.5) H01C(0.5)
 C1(0.5) H1A(0.5) H1B(0.5) C2(0.5) H2A(0.5) H2B(0.5)
4.a Secondary CH2 refined with riding coordinates:
 C1(H1A,H1B), C2(H2A,H2B)
4.b Aromatic/amide H refined with riding coordinates:
 C00H(H00H), C00J(H00J), C00K(H00K), C00L(H00L), C00M(H00M), C00O(H00O),
 C00P(H00P), C00Q(H00Q), C00S(H00S), C00V(H00V), C00W(H00W), C00X(H00X),
 C00Y(H00Y), C00Z(H00Z), C010(H010), C011(H011), C012(H012), C013(H013)
4.c Idealised Me refined as rotating group:
 C017(H01D,H01E,H01F), C017(H01A,H01B,H01C), C018(H01G,H01H,H01I)
4.d Idealised tetrahedral OH refined as rotating group:
 O003(H003), O004(H004)
;
_olex2_submission_special_instructions 'No special instructions were received'
_oxdiff_exptl_absorpt_empirical_details
;
Empirical correction (ABSPACK) includes:
- Absorption correction using spherical harmonics
- Frame scaling
;

loop_
_space_group_symop_operation_xyz
'x, y, z'
'-x+1/2, -y, z+1/2'
'-x, y+1/2, -z+1/2'
'x+1/2, -y+1/2, -z'
'-x, -y, -z'
'x-1/2, y, -z-1/2'
'x, -y-1/2, z-1/2'
'-x-1/2, y-1/2, z'

loop_
_atom_site_label
_atom_site_type_symbol
_atom_site_fract_x
_atom_site_fract_y
_atom_site_fract_z
_atom_site_U_iso_or_equiv
_atom_site_adp_type
_atom_site_occupancy
_atom_site_site_symmetry_order
_atom_site_calc_flag
_atom_site_refinement_flags_posn
_atom_site_refinement_flags_adp
_atom_site_refinement_flags_occupancy
_atom_site_disorder_assembly
_atom_site_disorder_group
Fe01 Fe 0.62569(2) 0.38212(2) 0.32352(2) 0.03211(11) Uani 1 1 d . . . . .
O002 O 0.60005(11) 0.27057(8) 0.43305(8) 0.0399(4) Uani 1 1 d . . . . .
O003 O 1.05329(11) 0.29685(10) 0.47135(8) 0.0503(5) Uani 1 1 d . . . . .
H003 H 1.055677 0.277530 0.505094 0.076 Uiso 1 1 calc R U . . .
O004 O 0.16619(12) 0.26260(11) 0.37489(10) 0.0597(5) Uani 1 1 d . . . . .
H004 H 0.133491 0.272624 0.405212 0.089 Uiso 1 1 calc R U . . .
C005 C 0.55718(14) 0.43552(11) 0.39161(9) 0.0313(4) Uani 1 1 d . . . . .
C006 C 0.52693(14) 0.36851(10) 0.39341(10) 0.0302(4) Uani 1 1 d . . . . .
O007 O 0.77445(14) 0.44190(14) 0.25152(11) 0.0759(7) Uani 1 1 d . . . . .
O008 O 0.67337(19) 0.24819(12) 0.28707(11) 0.0772(7) Uani 1 1 d . . . . .
C009 C 0.43085(14) 0.34269(10) 0.38821(10) 0.0314(4) Uani 1 1 d . . . . .
O00A O 0.49031(16) 0.40883(17) 0.22739(10) 0.0864(8) Uani 1 1 d . . . . .
C00B C 0.60384(14) 0.32865(11) 0.41706(9) 0.0312(4) Uani 1 1 d . . . . .
C00C C 0.96288(15) 0.31299(12) 0.45853(11) 0.0387(5) Uani 1 1 d . . . . .
C00D C 0.49502(15) 0.49347(11) 0.39052(10) 0.0344(5) Uani 1 1 d . . . . .
C00E C 0.65563(14) 0.43621(11) 0.40201(10) 0.0321(4) Uani 1 1 d . . . . .
C00F C 0.68699(14) 0.37043(11) 0.41142(10) 0.0317(4) Uani 1 1 d . . . . .
C00G C 0.78263(14) 0.34948(11) 0.42602(10) 0.0339(5) Uani 1 1 d . . . . .
C00H C 0.85969(16) 0.37536(13) 0.39609(12) 0.0419(6) Uani 1 1 d . . . . .
H00H H 0.850563 0.405788 0.363976 0.050 Uiso 1 1 calc R U . . .
C00I C 0.25243(16) 0.29006(12) 0.38069(12) 0.0419(5) Uani 1 1 d . . . . .
C00J C 0.94865(16) 0.35780(14) 0.41206(12) 0.0457(6) Uani 1 1 d . . . . .
H00J H 1.000278 0.376314 0.391324 0.055 Uiso 1 1 calc R U . . .
C00K C 0.50921(17) 0.54368(12) 0.43215(11) 0.0409(5) Uani 1 1 d . . . . .
H00K H 0.561142 0.542045 0.458873 0.049 Uiso 1 1 calc R U . . .
C00L C 0.35925(15) 0.36688(12) 0.42400(12) 0.0394(5) Uani 1 1 d . . . . .
H00L H 0.370985 0.401897 0.451299 0.047 Uiso 1 1 calc R U . . .
C00M C 0.27051(16) 0.34040(13) 0.42034(12) 0.0444(6) Uani 1 1 d . . . . .
H00M H 0.222156 0.357162 0.445341 0.053 Uiso 1 1 calc R U . . .
C00N C 0.71512(15) 0.49517(12) 0.40841(12) 0.0398(5) Uani 1 1 d . . . . .
C00O C 0.41108(17) 0.29110(13) 0.34927(12) 0.0452(6) Uani 1 1 d . . . . .
H00O H 0.459528 0.273291 0.325000 0.054 Uiso 1 1 calc R U . . .
C00P C 0.88810(16) 0.28669(13) 0.48917(12) 0.0442(6) Uani 1 1 d . . . . .
H00P H 0.897723 0.256447 0.521371 0.053 Uiso 1 1 calc R U . . .
C00Q C 0.79839(15) 0.30481(12) 0.47255(11) 0.0415(5) Uani 1 1 d . . . . .
H00Q H 0.746902 0.286289 0.493425 0.050 Uiso 1 1 calc R U . . .
C00R C 0.71700(17) 0.41943(15) 0.27989(12) 0.0477(6) Uani 1 1 d . . . . .
C00S C 0.41791(18) 0.49694(13) 0.35246(13) 0.0480(6) Uani 1 1 d . . . . .
H00S H 0.406777 0.463196 0.323688 0.058 Uiso 1 1 calc R U . . .
C00T C 0.54265(18) 0.39925(16) 0.26466(12) 0.0507(6) Uani 1 1 d . . . . .
C00U C 0.65400(19) 0.29970(15) 0.30002(12) 0.0486(6) Uani 1 1 d . . . . .
C00V C 0.32292(17) 0.26505(14) 0.34494(14) 0.0508(7) Uani 1 1 d . . . . .
H00V H 0.310809 0.230176 0.317555 0.061 Uiso 1 1 calc R U . . .
C00W C 0.4488(2) 0.59580(14) 0.43510(13) 0.0528(7) Uani 1 1 d . . . . .
H00W H 0.459985 0.630137 0.463248 0.063 Uiso 1 1 calc R U . . .
C00X C 0.77100(17) 0.50129(14) 0.45983(14) 0.0511(6) Uani 1 1 d . . . . .
H00X H 0.771183 0.467893 0.489856 0.061 Uiso 1 1 calc R U . . .
C00Y C 0.7147(2) 0.54440(14) 0.36513(15) 0.0587(7) Uani 1 1 d . . . . .
H00Y H 0.676813 0.541142 0.329802 0.070 Uiso 1 1 calc R U . . .
C00Z C 0.3724(2) 0.59823(16) 0.39736(16) 0.0635(8) Uani 1 1 d . . . . .
H00Z H 0.330265 0.633824 0.399909 0.076 Uiso 1 1 calc R U . . .
C010 C 0.3572(2) 0.54919(15) 0.35614(16) 0.0627(8) Uani 1 1 d . . . . .
H010 H 0.304666 0.551024 0.329920 0.075 Uiso 1 1 calc R U . . .
C011 C 0.7713(3) 0.59897(17) 0.3744(2) 0.0856(12) Uani 1 1 d . . . . .
H011 H 0.771665 0.632864 0.344911 0.103 Uiso 1 1 calc R U . . .
C012 C 0.8264(2) 0.55591(18) 0.46742(19) 0.0723(10) Uani 1 1 d . . . . .
H012 H 0.865155 0.559680 0.502320 0.087 Uiso 1 1 calc R U . . .
C013 C 0.8253(3) 0.60449(19) 0.4246(2) 0.0878(13) Uani 1 1 d . . . . .
H013 H 0.862661 0.642222 0.430139 0.105 Uiso 1 1 calc R U . . .
O014 O 0.5318(4) 0.6422(2) 0.2187(2) 0.158(2) Uani 1 1 d D . . . .
O015 O 0.6224(4) 0.5565(3) 0.2228(2) 0.174(2) Uani 1 1 d . . . . .
C016 C 0.5750(4) 0.5924(4) 0.1940(3) 0.126(2) Uani 1 1 d . . . . .
C017 C 0.5513(5) 0.7116(4) 0.3079(3) 0.152(3) Uani 1 1 d D . . . .
H01D H 0.589059 0.744036 0.286415 0.228 Uiso 0.5 1 calc R U P A 2
H01E H 0.569335 0.710474 0.351020 0.228 Uiso 0.5 1 calc R U P A 2
H01F H 0.485442 0.723367 0.304631 0.228 Uiso 0.5 1 calc R U P A 2
H01A H 0.618738 0.705522 0.310465 0.228 Uiso 0.5 1 calc R U P B 1
H01B H 0.526276 0.719713 0.348816 0.228 Uiso 0.5 1 calc R U P B 1
H01C H 0.537489 0.748939 0.281545 0.228 Uiso 0.5 1 calc R U P B 1
C018 C 0.5681(6) 0.5881(5) 0.1271(4) 0.189(3) Uani 1 1 d . . . . .
H01G H 0.505760 0.601358 0.114093 0.283 Uiso 1 1 calc R U . . .
H01H H 0.579680 0.543045 0.114123 0.283 Uiso 1 1 calc R U . . .
H01I H 0.614429 0.616921 0.108432 0.283 Uiso 1 1 calc R U . . .
C1 C 0.5662(10) 0.6472(5) 0.2806(3) 0.183(10) Uani 0.5 1 d D . P C 2
H1A H 0.534913 0.613889 0.306054 0.219 Uiso 0.5 1 calc R U P C 2
H1B H 0.633648 0.637421 0.280779 0.219 Uiso 0.5 1 calc R U P C 2
C2 C 0.5072(11) 0.6511(6) 0.2818(4) 0.176(9) Uani 0.5 1 d D . P C 1
H2A H 0.527724 0.612661 0.305513 0.212 Uiso 0.5 1 calc R U P C 1
H2B H 0.438787 0.654453 0.285458 0.212 Uiso 0.5 1 calc R U P C 1

loop_
_atom_site_aniso_label
_atom_site_aniso_U_11
_atom_site_aniso_U_22
_atom_site_aniso_U_33
_atom_site_aniso_U_23
_atom_site_aniso_U_13
_atom_site_aniso_U_12
Fe01 0.02705(17) 0.0402(2) 0.02912(17) 0.00287(12) 0.00105(11) -0.00033(12)
O002 0.0344(8) 0.0358(8) 0.0495(10) 0.0095(7) 0.0079(7) 0.0009(7)
O003 0.0259(7) 0.0744(13) 0.0507(10) 0.0221(9) -0.0034(7) 0.0038(8)
O004 0.0303(9) 0.0687(13) 0.0799(15) -0.0155(11) 0.0059(9) -0.0148(9)
C005 0.0299(10) 0.0343(11) 0.0297(10) 0.0021(8) -0.0019(8) 0.0010(8)
C006 0.0252(9) 0.0352(11) 0.0302(10) -0.0004(8) 0.0014(8) 0.0004(8)
O007 0.0519(12) 0.1106(19) 0.0652(13) 0.0315(13) 0.0185(10) -0.0110(12)
O008 0.1016(19) 0.0583(14) 0.0718(15) -0.0106(11) 0.0201(13) 0.0187(13)
C009 0.0240(9) 0.0326(11) 0.0375(11) -0.0007(8) 0.0007(8) -0.0004(8)
O00A 0.0623(13) 0.152(3) 0.0446(12) -0.0133(14) -0.0216(10) 0.0272(15)
C00B 0.0286(10) 0.0353(11) 0.0297(10) 0.0025(8) 0.0054(8) 0.0014(8)
C00C 0.0256(10) 0.0490(14) 0.0416(12) 0.0078(10) -0.0027(9) 0.0021(9)
C00D 0.0343(10) 0.0314(11) 0.0376(11) 0.0021(9) -0.0017(9) 0.0016(8)
C00E 0.0293(10) 0.0362(11) 0.0307(10) 0.0035(8) -0.0029(8) -0.0039(8)
C00F 0.0267(10) 0.0375(11) 0.0309(10) 0.0063(8) 0.0004(8) -0.0006(8)
C00G 0.0258(10) 0.0415(12) 0.0345(11) 0.0063(9) 0.0006(8) 0.0010(9)
C00H 0.0305(11) 0.0550(15) 0.0402(12) 0.0188(11) -0.0003(9) 0.0005(10)
C00I 0.0268(10) 0.0431(13) 0.0559(15) -0.0005(11) 0.0003(10) -0.0041(9)
C00J 0.0269(11) 0.0647(16) 0.0454(13) 0.0166(12) 0.0035(10) -0.0027(11)
C00K 0.0454(13) 0.0403(12) 0.0370(12) -0.0032(10) -0.0020(10) -0.0010(10)
C00L 0.0313(11) 0.0407(12) 0.0462(13) -0.0105(10) 0.0017(9) -0.0020(9)
C00M 0.0275(11) 0.0493(14) 0.0563(15) -0.0078(12) 0.0070(10) 0.0033(10)
C00N 0.0302(11) 0.0388(12) 0.0505(13) -0.0009(10) -0.0010(9) -0.0049(9)
C00O 0.0325(11) 0.0510(15) 0.0522(14) -0.0152(12) 0.0090(11) -0.0049(10)
C00P 0.0324(11) 0.0554(15) 0.0448(13) 0.0189(11) -0.0022(10) 0.0031(10)
C00Q 0.0277(10) 0.0520(14) 0.0449(13) 0.0167(11) 0.0027(9) -0.0011(10)
C00R 0.0384(12) 0.0642(17) 0.0405(13) 0.0108(12) 0.0016(10) -0.0004(12)
C00S 0.0476(14) 0.0440(14) 0.0526(15) -0.0070(11) -0.0166(12) 0.0093(11)
C00T 0.0410(13) 0.0754(19) 0.0355(13) -0.0058(12) -0.0002(11) 0.0070(13)
C00U 0.0500(14) 0.0537(16) 0.0422(13) -0.0005(12) 0.0105(11) 0.0022(12)
C00V 0.0370(12) 0.0570(16) 0.0586(16) -0.0214(13) 0.0067(11) -0.0114(11)
C00W 0.0708(18) 0.0410(14) 0.0467(14) -0.0082(11) 0.0038(13) 0.0069(13)
C00X 0.0380(13) 0.0547(16) 0.0607(16) -0.0145(13) -0.0056(11) -0.0013(11)
C00Y 0.0655(18) 0.0420(15) 0.0685(19) 0.0104(13) 0.0012(15) -0.0145(13)
C00Z 0.076(2) 0.0468(16) 0.068(2) -0.0024(14) -0.0068(16) 0.0260(15)
C010 0.0624(17) 0.0556(17) 0.070(2) -0.0070(15) -0.0238(15) 0.0249(14)
C011 0.095(3) 0.0481(19) 0.113(3) 0.007(2) 0.020(3) -0.0278(19)
C012 0.0438(15) 0.071(2) 0.102(3) -0.040(2) -0.0063(16) -0.0091(15)
C013 0.067(2) 0.062(2) 0.134(4) -0.029(2) 0.012(2) -0.0322(18)
O014 0.196(5) 0.105(3) 0.173(5) 0.053(3) 0.057(4) 0.040(3)
O015 0.189(5) 0.207(5) 0.126(4) 0.014(4) -0.015(3) 0.075(4)
C016 0.104(4) 0.133(5) 0.142(5) 0.031(4) -0.017(4) 0.018(4)
C017 0.173(7) 0.170(7) 0.113(5) 0.053(5) 0.032(5) 0.024(6)
C018 0.181(7) 0.244(9) 0.141(6) -0.015(6) -0.075(6) 0.006(7)
C1 0.33(2) 0.122(10) 0.098(9) 0.072(7) 0.140(13) 0.114(13)
C2 0.30(2) 0.116(11) 0.116(10) 0.031(8) 0.131(13) 0.092(13)

loop_
_atom_type_symbol
_atom_type_description
_atom_type_scat_dispersion_real
_atom_type_scat_dispersion_imag
_atom_type_scat_source
C C 0.0033 0.0016 'International Tables Vol C Tables 4.2.6.8 and 6.1.1.4'
H H 0.0000 0.0000 'International Tables Vol C Tables 4.2.6.8 and 6.1.1.4'
Fe Fe 0.3463 0.8444 'International Tables Vol C Tables 4.2.6.8 and 6.1.1.4'
O O 0.0106 0.0060 'International Tables Vol C Tables 4.2.6.8 and 6.1.1.4'

loop_
_exptl_crystal_face_index_h
_exptl_crystal_face_index_k
_exptl_crystal_face_index_l
_exptl_crystal_face_perp_dist
0 -3 1 0.0742
1 0 0 0.1810
0 3 -1 0.0143
-5 1 0 0.1618
5 -1 1 0.1809
0 0 -1 0.0133
0 0 1 0.0343

loop_
_geom_angle_atom_site_label_1
_geom_angle_atom_site_label_2
_geom_angle_atom_site_label_3
_geom_angle
_geom_angle_site_symmetry_1
_geom_angle_site_symmetry_3
_geom_angle_publ_flag
C005 Fe01 C006 40.10(8) . . ?
C005 Fe01 C00B 63.83(8) . . ?
C005 Fe01 C00F 67.04(8) . . ?
C006 Fe01 C00B 38.06(7) . . ?
C006 Fe01 C00F 66.85(8) . . ?
C00E Fe01 C005 40.05(8) . . ?
C00E Fe01 C006 67.11(8) . . ?
C00E Fe01 C00B 63.68(8) . . ?
C00E Fe01 C00F 39.77(8) . . ?
C00F Fe01 C00B 38.11(8) . . ?
C00R Fe01 C005 120.02(11) . . ?
C00R Fe01 C006 159.45(11) . . ?
C00R Fe01 C00B 139.69(10) . . ?
C00R Fe01 C00E 93.54(11) . . ?
C00R Fe01 C00F 103.11(10) . . ?
C00R Fe01 C00U 94.67(13) . . ?
C00T Fe01 C005 95.57(10) . . ?
C00T Fe01 C006 95.75(10) . . ?
C00T Fe01 C00B 129.15(11) . . ?
C00T Fe01 C00E 128.70(11) . . ?
C00T Fe01 C00F 161.39(10) . . ?
C00T Fe01 C00R 91.16(12) . . ?
C00T Fe01 C00U 97.33(13) . . ?
C00U Fe01 C005 142.61(10) . . ?
C00U Fe01 C006 103.57(10) . . ?
C00U Fe01 C00B 80.96(10) . . ?
C00U Fe01 C00E 132.98(11) . . ?
C00U Fe01 C00F 93.39(11) . . ?
C00C O003 H003 109.5 . . ?
C00I O004 H004 109.5 . . ?
C006 C005 Fe01 70.34(12) . . ?
C006 C005 C00D 125.49(19) . . ?
C00D C005 Fe01 133.49(15) . . ?
C00E C005 Fe01 69.78(12) . . ?
C00E C005 C006 107.63(18) . . ?
C00E C005 C00D 126.0(2) . . ?
C005 C006 Fe01 69.55(12) . . ?
C005 C006 C009 128.22(19) . . ?
C005 C006 C00B 108.22(17) . . ?
C009 C006 Fe01 128.23(15) . . ?
C00B C006 Fe01 79.80(12) . . ?
C00B C006 C009 121.96(19) . . ?
C00L C009 C006 121.4(2) . . ?
C00L C009 C00O 117.9(2) . . ?
C00O C009 C006 120.63(19) . . ?
O002 C00B Fe01 134.44(16) . . ?
O002 C00B C006 126.8(2) . . ?
O002 C00B C00F 128.0(2) . . ?
C006 C00B Fe01 62.14(11) . . ?
C006 C00B C00F 104.91(18) . . ?
C00F C00B Fe01 63.07(11) . . ?
O003 C00C C00J 116.8(2) . . ?
O003 C00C C00P 123.1(2) . . ?
C00P C00C C00J 120.1(2) . . ?
C00K C00D C005 119.5(2) . . ?
C00S C00D C005 122.0(2) . . ?
C00S C00D C00K 118.2(2) . . ?
C005 C00E Fe01 70.17(12) . . ?
C005 C00E C00F 108.86(18) . . ?
C005 C00E C00N 126.2(2) . . ?
C00F C00E Fe01 71.64(12) . . ?
C00F C00E C00N 124.66(19) . . ?
C00N C00E Fe01 128.83(16) . . ?
C00B C00F Fe01 78.82(12) . . ?
C00B C00F C00G 124.60(19) . . ?
C00E C00F Fe01 68.60(12) . . ?
C00E C00F C00B 107.60(17) . . ?
C00E C00F C00G 126.63(19) . . ?
C00G C00F Fe01 127.87(15) . . ?
C00H C00G C00F 121.9(2) . . ?
C00Q C00G C00F 120.20(19) . . ?
C00Q C00G C00H 117.8(2) . . ?
C00G C00H H00H 119.3 . . ?
C00J C00H C00G 121.4(2) . . ?
C00J C00H H00H 119.3 . . ?
O004 C00I C00M 122.7(2) . . ?
O004 C00I C00V 117.4(2) . . ?
C00M C00I C00V 119.9(2) . . ?
C00C C00J H00J 120.1 . . ?
C00H C00J C00C 119.9(2) . . ?
C00H C00J H00J 120.1 . . ?
C00D C00K H00K 119.6 . . ?
C00W C00K C00D 120.8(2) . . ?
C00W C00K H00K 119.6 . . ?
C009 C00L H00L 119.7 . . ?
C00M C00L C009 120.7(2) . . ?
C00M C00L H00L 119.7 . . ?
C00I C00M C00L 120.3(2) . . ?
C00I C00M H00M 119.9 . . ?
C00L C00M H00M 119.9 . . ?
C00X C00N C00E 118.8(2) . . ?
C00Y C00N C00E 121.7(2) . . ?
C00Y C00N C00X 119.5(2) . . ?
C009 C00O H00O 119.1 . . ?
C00V C00O C009 121.7(2) . . ?
C00V C00O H00O 119.1 . . ?
C00C C00P H00P 120.3 . . ?
C00C C00P C00Q 119.5(2) . . ?
C00Q C00P H00P 120.3 . . ?
C00G C00Q C00P 121.3(2) . . ?
C00G C00Q H00Q 119.3 . . ?
C00P C00Q H00Q 119.3 . . ?
O007 C00R Fe01 178.6(3) . . ?
C00D C00S H00S 119.7 . . ?
C00D C00S C010 120.5(2) . . ?
C010 C00S H00S 119.7 . . ?
O00A C00T Fe01 178.7(3) . . ?
O008 C00U Fe01 177.7(3) . . ?
C00I C00V C00O 119.5(2) . . ?
C00I C00V H00V 120.3 . . ?
C00O C00V H00V 120.3 . . ?
C00K C00W H00W 119.9 . . ?
C00Z C00W C00K 120.2(3) . . ?
C00Z C00W H00W 119.9 . . ?
C00N C00X H00X 119.9 . . ?
C012 C00X C00N 120.2(3) . . ?
C012 C00X H00X 119.9 . . ?
C00N C00Y H00Y 120.6 . . ?
C00N C00Y C011 118.8(3) . . ?
C011 C00Y H00Y 120.6 . . ?
C00W C00Z H00Z 120.1 . . ?
C010 C00Z C00W 119.8(3) . . ?
C010 C00Z H00Z 120.1 . . ?
C00S C010 H010 119.8 . . ?
C00Z C010 C00S 120.4(3) . . ?
C00Z C010 H010 119.8 . . ?
C00Y C011 H011 119.3 . . ?
C013 C011 C00Y 121.4(4) . . ?
C013 C011 H011 119.3 . . ?
C00X C012 H012 120.0 . . ?
C013 C012 C00X 120.0(3) . . ?
C013 C012 H012 120.0 . . ?
C011 C013 C012 120.3(3) . . ?
C011 C013 H013 119.9 . . ?
C012 C013 H013 119.9 . . ?
C016 O014 C1 106.2(6) . . ?
C016 O014 C2 127.6(8) . . ?
O014 C016 C018 115.2(6) . . ?
O015 C016 O014 122.4(7) . . ?
O015 C016 C018 122.2(8) . . ?
H01D C017 H01E 109.5 . . ?
H01D C017 H01F 109.5 . . ?
H01E C017 H01F 109.5 . . ?
H01A C017 H01B 109.4 . . ?
H01A C017 H01C 109.5 . . ?
H01B C017 H01C 109.5 . . ?
C1 C017 H01D 109.5 . . ?
C1 C017 H01E 109.5 . . ?
C1 C017 H01F 109.5 . . ?
C2 C017 H01A 109.4 . . ?
C2 C017 H01B 109.6 . . ?
C2 C017 H01C 109.4 . . ?
C016 C018 H01G 109.5 . . ?
C016 C018 H01H 109.5 . . ?
C016 C018 H01I 109.5 . . ?
H01G C018 H01H 109.5 . . ?
H01G C018 H01I 109.5 . . ?
H01H C018 H01I 109.5 . . ?
O014 C1 H1A 108.9 . . ?
O014 C1 H1B 108.9 . . ?
C017 C1 O014 113.3(7) . . ?
C017 C1 H1A 108.9 . . ?
C017 C1 H1B 108.9 . . ?
H1A C1 H1B 107.7 . . ?
O014 C2 C017 111.5(8) . . ?
O014 C2 H2A 109.4 . . ?
O014 C2 H2B 109.3 . . ?
C017 C2 H2A 109.4 . . ?
C017 C2 H2B 109.3 . . ?
H2A C2 H2B 108.0 . . ?

loop_
_geom_bond_atom_site_label_1
_geom_bond_atom_site_label_2
_geom_bond_distance
_geom_bond_site_symmetry_2
_geom_bond_publ_flag
Fe01 C005 2.098(2) . ?
Fe01 C006 2.108(2) . ?
Fe01 C00B 2.347(2) . ?
Fe01 C00E 2.092(2) . ?
Fe01 C00F 2.133(2) . ?
Fe01 C00R 1.796(3) . ?
Fe01 C00T 1.793(3) . ?
Fe01 C00U 1.813(3) . ?
O002 C00B 1.243(3) . ?
O003 H003 0.8400 . ?
O003 C00C 1.371(3) . ?
O004 H004 0.8400 . ?
O004 C00I 1.368(3) . ?
C005 C006 1.442(3) . ?
C005 C00D 1.487(3) . ?
C005 C00E 1.435(3) . ?
C006 C009 1.485(3) . ?
C006 C00B 1.470(3) . ?
O007 C00R 1.132(3) . ?
O008 C00U 1.129(4) . ?
C009 C00L 1.387(3) . ?
C009 C00O 1.389(3) . ?
O00A C00T 1.128(3) . ?
C00B C00F 1.477(3) . ?
C00C C00J 1.387(3) . ?
C00C C00P 1.378(3) . ?
C00D C00K 1.391(3) . ?
C00D C00S 1.390(3) . ?
C00E C00F 1.438(3) . ?
C00E C00N 1.488(3) . ?
C00F C00G 1.477(3) . ?
C00G C00H 1.393(3) . ?
C00G C00Q 1.390(3) . ?
C00H H00H 0.9500 . ?
C00H C00J 1.375(3) . ?
C00I C00M 1.375(4) . ?
C00I C00V 1.381(4) . ?
C00J H00J 0.9500 . ?
C00K H00K 0.9500 . ?
C00K C00W 1.379(4) . ?
C00L H00L 0.9500 . ?
C00L C00M 1.389(3) . ?
C00M H00M 0.9500 . ?
C00N C00X 1.390(4) . ?
C00N C00Y 1.386(4) . ?
C00O H00O 0.9500 . ?
C00O C00V 1.379(3) . ?
C00P H00P 0.9500 . ?
C00P C00Q 1.392(3) . ?
C00Q H00Q 0.9500 . ?
C00S H00S 0.9500 . ?
C00S C010 1.385(4) . ?
C00V H00V 0.9500 . ?
C00W H00W 0.9500 . ?
C00W C00Z 1.377(4) . ?
C00X H00X 0.9500 . ?
C00X C012 1.385(4) . ?
C00Y H00Y 0.9500 . ?
C00Y C011 1.398(4) . ?
C00Z H00Z 0.9500 . ?
C00Z C010 1.370(5) . ?
C010 H010 0.9500 . ?
C011 H011 0.9500 . ?
C011 C013 1.351(6) . ?
C012 H012 0.9500 . ?
C012 C013 1.369(6) . ?
C013 H013 0.9500 . ?
O014 C016 1.313(8) . ?
O014 C1 1.449(5) . ?
O014 C2 1.440(5) . ?
O015 C016 1.186(7) . ?
C016 C018 1.474(9) . ?
C017 H01D 0.9800 . ?
C017 H01E 0.9800 . ?
C017 H01F 0.9800 . ?
C017 H01A 0.9800 . ?
C017 H01B 0.9800 . ?
C017 H01C 0.9800 . ?
C017 C1 1.467(8) . ?
C017 C2 1.506(9) . ?
C018 H01G 0.9800 . ?
C018 H01H 0.9800 . ?
C018 H01I 0.9800 . ?
C1 H1A 0.9900 . ?
C1 H1B 0.9900 . ?
C2 H2A 0.9900 . ?
C2 H2B 0.9900 . ?

loop_
_geom_torsion_atom_site_label_1
_geom_torsion_atom_site_label_2
_geom_torsion_atom_site_label_3
_geom_torsion_atom_site_label_4
_geom_torsion
_geom_torsion_site_symmetry_1
_geom_torsion_site_symmetry_2
_geom_torsion_site_symmetry_3
_geom_torsion_site_symmetry_4
_geom_torsion_publ_flag
Fe01 C005 C006 C009 -123.2(2) . . . . ?
Fe01 C005 C006 C00B 71.24(14) . . . . ?
Fe01 C005 C00D C00K -134.9(2) . . . . ?
Fe01 C005 C00D C00S 50.6(3) . . . . ?
Fe01 C005 C00E C00F -61.51(15) . . . . ?
Fe01 C005 C00E C00N 124.2(2) . . . . ?
Fe01 C006 C009 C00L -144.0(2) . . . . ?
Fe01 C006 C009 C00O 39.3(3) . . . . ?
Fe01 C006 C00B O002 -126.4(2) . . . . ?
Fe01 C006 C00B C00F 47.86(14) . . . . ?
Fe01 C00B C00F C00E 63.06(14) . . . . ?
Fe01 C00B C00F C00G -128.6(2) . . . . ?
Fe01 C00E C00F C00B -69.95(15) . . . . ?
Fe01 C00E C00F C00G 122.0(2) . . . . ?
Fe01 C00E C00N C00X -141.1(2) . . . . ?
Fe01 C00E C00N C00Y 40.1(3) . . . . ?
Fe01 C00F C00G C00H 46.2(3) . . . . ?
Fe01 C00F C00G C00Q -136.6(2) . . . . ?
O002 C00B C00F Fe01 126.8(2) . . . . ?
O002 C00B C00F C00E -170.1(2) . . . . ?
O002 C00B C00F C00G -1.8(4) . . . . ?
O003 C00C C00J C00H 178.9(3) . . . . ?
O003 C00C C00P C00Q -178.8(2) . . . . ?
O004 C00I C00M C00L -179.4(3) . . . . ?
O004 C00I C00V C00O -179.9(3) . . . . ?
C005 C006 C009 C00L -50.9(3) . . . . ?
C005 C006 C009 C00O 132.4(3) . . . . ?
C005 C006 C00B Fe01 -64.35(14) . . . . ?
C005 C006 C00B O002 169.2(2) . . . . ?
C005 C006 C00B C00F -16.5(2) . . . . ?
C005 C00D C00K C00W -175.4(2) . . . . ?
C005 C00D C00S C010 174.6(3) . . . . ?
C005 C00E C00F Fe01 60.59(15) . . . . ?
C005 C00E C00F C00B -9.4(2) . . . . ?
C005 C00E C00F C00G -177.4(2) . . . . ?
C005 C00E C00N C00X 126.0(3) . . . . ?
C005 C00E C00N C00Y -52.7(4) . . . . ?
C006 C005 C00D C00K 129.0(2) . . . . ?
C006 C005 C00D C00S -45.6(3) . . . . ?
C006 C005 C00E Fe01 60.45(14) . . . . ?
C006 C005 C00E C00F -1.1(2) . . . . ?
C006 C005 C00E C00N -175.4(2) . . . . ?
C006 C009 C00L C00M -177.4(2) . . . . ?
C006 C009 C00O C00V 178.1(3) . . . . ?
C006 C00B C00F Fe01 -47.33(14) . . . . ?
C006 C00B C00F C00E 15.7(2) . . . . ?
C006 C00B C00F C00G -175.9(2) . . . . ?
C009 C006 C00B Fe01 129.0(2) . . . . ?
C009 C006 C00B O002 2.6(3) . . . . ?
C009 C006 C00B C00F 176.82(19) . . . . ?
C009 C00L C00M C00I -0.5(4) . . . . ?
C009 C00O C00V C00I -0.9(4) . . . . ?
C00B C006 C009 C00L 113.0(3) . . . . ?
C00B C006 C009 C00O -63.8(3) . . . . ?
C00B C00F C00G C00H 150.0(2) . . . . ?
C00B C00F C00G C00Q -32.9(3) . . . . ?
C00C C00P C00Q C00G -0.7(4) . . . . ?
C00D C005 C006 Fe01 130.0(2) . . . . ?
C00D C005 C006 C009 6.8(4) . . . . ?
C00D C005 C006 C00B -158.8(2) . . . . ?
C00D C005 C00E Fe01 -129.7(2) . . . . ?
C00D C005 C00E C00F 168.8(2) . . . . ?
C00D C005 C00E C00N -5.5(4) . . . . ?
C00D C00K C00W C00Z 1.1(4) . . . . ?
C00D C00S C010 C00Z 0.1(5) . . . . ?
C00E C005 C006 Fe01 -60.09(14) . . . . ?
C00E C005 C006 C009 176.7(2) . . . . ?
C00E C005 C006 C00B 11.1(2) . . . . ?
C00E C005 C00D C00K -39.1(3) . . . . ?
C00E C005 C00D C00S 146.4(2) . . . . ?
C00E C00F C00G C00H -43.9(4) . . . . ?
C00E C00F C00G C00Q 133.2(3) . . . . ?
C00E C00N C00X C012 -179.3(2) . . . . ?
C00E C00N C00Y C011 179.0(3) . . . . ?
C00F C00E C00N C00X -47.4(3) . . . . ?
C00F C00E C00N C00Y 133.8(3) . . . . ?
C00F C00G C00H C00J 176.8(2) . . . . ?
C00F C00G C00Q C00P -176.8(2) . . . . ?
C00G C00H C00J C00C 0.6(4) . . . . ?
C00H C00G C00Q C00P 0.4(4) . . . . ?
C00J C00C C00P C00Q 0.9(4) . . . . ?
C00K C00D C00S C010 0.0(4) . . . . ?
C00K C00W C00Z C010 -1.0(5) . . . . ?
C00L C009 C00O C00V 1.3(4) . . . . ?
C00M C00I C00V C00O -0.2(4) . . . . ?
C00N C00E C00F Fe01 -125.0(2) . . . . ?
C00N C00E C00F C00B 165.1(2) . . . . ?
C00N C00E C00F C00G -3.0(4) . . . . ?
C00N C00X C012 C013 0.9(5) . . . . ?
C00N C00Y C011 C013 -0.3(6) . . . . ?
C00O C009 C00L C00M -0.6(4) . . . . ?
C00P C00C C00J C00H -0.8(4) . . . . ?
C00Q C00G C00H C00J -0.4(4) . . . . ?
C00S C00D C00K C00W -0.6(4) . . . . ?
C00V C00I C00M C00L 0.9(4) . . . . ?
C00W C00Z C010 C00S 0.4(5) . . . . ?
C00X C00N C00Y C011 0.3(4) . . . . ?
C00X C012 C013 C011 -0.9(6) . . . . ?
C00Y C00N C00X C012 -0.5(4) . . . . ?
C00Y C011 C013 C012 0.6(6) . . . . ?
C016 O014 C1 C017 160.0(9) . . . . ?
C016 O014 C2 C017 120.6(10) . . . . ?
C1 O014 C016 O015 8.4(10) . . . . ?
C1 O014 C016 C018 -165.6(8) . . . . ?
C2 O014 C016 O015 -22.0(13) . . . . ?
C2 O014 C016 C018 163.9(9) . . . . ?
